data_7117130
loop_
_publ_author_name
'Jieru Yang'
'Ao Mao'
'Zhenting Yue'
'Wenxuan Zhu'
'Xuewei Luo'
'Chuwei Zhu'
'Yuanjing Xiao'
'Junliang Zhang'

_publ_section_title
;
 A simple base-mediated synthesis of diverse functionalized
 ring-fluorinated 4H-pyrans via double direct C-F substitutions
;
_journal_name_full Chem.Commun.
_journal_page_first 8326
_journal_paper_doi 10.1039/C5cc02073E
_journal_volume 51
_journal_year 2015
_chemical_formula_sum 'C27 H21 Br O5'
_chemical_formula_weight 505.35
_chemical_name_systematic 'ethyl 5-benzoyl-4-(4-bromophenyl)-2-oxo-6-phenyl-3,4-dihydro-2H-pyran-3-carboxylate'
_space_group_IT_number 14
_symmetry_cell_setting monoclinic
_symmetry_space_group_name_Hall '-P 2yn'
_symmetry_space_group_name_H-M 'P 1 21/n 1'
_atom_sites_solution_hydrogens geom
_atom_sites_solution_primary direct
_atom_sites_solution_secondary difmap
_audit_creation_method SHELXL-97
_audit_update_record
;
2015-01-10 deposited with the CCDC.
2015-04-08 downloaded from the CCDC.
;
_cell_angle_alpha 90.00
_cell_angle_beta 93.3740(10)
_cell_angle_gamma 90.00
_cell_formula_units_Z 4
_cell_length_a 8.0879(3)
_cell_length_b 27.2026(11)
_cell_length_c 10.7134(4)
_cell_measurement_temperature 296(2)
_cell_volume 2352.99(16)
_computing_structure_refinement 'SHELXL-97 (Sheldrick, 2008)'
_computing_structure_solution 'SHELXS-97 (Sheldrick, 2008)'
_diffrn_ambient_temperature 296(2)
_diffrn_measured_fraction_theta_full 1.000
_diffrn_measured_fraction_theta_max 1.000
_diffrn_radiation_monochromator graphite
_diffrn_radiation_source 'fine-focus sealed tube'
_diffrn_radiation_type MoK\a
_diffrn_radiation_wavelength 0.71073
_diffrn_reflns_av_R_equivalents 0.0325
_diffrn_reflns_av_sigmaI/netI 0.0222
_diffrn_reflns_limit_h_max 9
_diffrn_reflns_limit_h_min -9
_diffrn_reflns_limit_k_max 32
_diffrn_reflns_limit_k_min -32
_diffrn_reflns_limit_l_max 12
_diffrn_reflns_limit_l_min -12
_diffrn_reflns_number 27224
_diffrn_reflns_theta_full 25.01
_diffrn_reflns_theta_max 25.01
_diffrn_reflns_theta_min 1.50
_exptl_absorpt_coefficient_mu 1.783
_exptl_absorpt_correction_T_max 0.7515
_exptl_absorpt_correction_T_min 0.6447
_exptl_absorpt_correction_type multi-scan
_exptl_absorpt_process_details sadabs
_exptl_crystal_colour colorless
_exptl_crystal_density_diffrn 1.427
_exptl_crystal_density_method 'not measured'
_exptl_crystal_description block
_exptl_crystal_F_000 1032
_exptl_crystal_recrystallization_method 'Re-crystallisation from solvent: DCM/Hexane'
_exptl_crystal_size_max 0.27
_exptl_crystal_size_mid 0.22
_exptl_crystal_size_min 0.17
_refine_diff_density_max 0.502
_refine_diff_density_min -0.498
_refine_diff_density_rms 0.044
_refine_ls_extinction_method none
_refine_ls_goodness_of_fit_ref 1.022
_refine_ls_hydrogen_treatment constr
_refine_ls_matrix_type full
_refine_ls_number_parameters 298
_refine_ls_number_reflns 4160
_refine_ls_number_restraints 0
_refine_ls_restrained_S_all 1.022
_refine_ls_R_factor_all 0.0536
_refine_ls_R_factor_gt 0.0368
_refine_ls_shift/su_max 0.001
_refine_ls_shift/su_mean 0.000
_refine_ls_structure_factor_coef Fsqd
_refine_ls_weighting_details 'calc w=1/[\s^2^(Fo^2^)+(0.0356P)^2^+1.8737P] where P=(Fo^2^+2Fc^2^)/3'
_refine_ls_weighting_scheme calc
_refine_ls_wR_factor_gt 0.0849
_refine_ls_wR_factor_ref 0.0937
_reflns_number_gt 3221
_reflns_number_total 4160
_reflns_threshold_expression >2sigma(I)
_cod_data_source_file c5cc02073e2.cif
_cod_data_source_block z
_cod_original_sg_symbol_H-M P2(1)/n
_cod_database_code 7117130

loop_
_symmetry_equiv_pos_as_xyz
'x, y, z'
'-x+1/2, y+1/2, -z+1/2'
'-x, -y, -z'
'x-1/2, -y-1/2, z-1/2'

loop_
_atom_site_label
_atom_site_type_symbol
_atom_site_fract_x
_atom_site_fract_y
_atom_site_fract_z
_atom_site_U_iso_or_equiv
_atom_site_adp_type
_atom_site_occupancy
_atom_site_symmetry_multiplicity
_atom_site_calc_flag
_atom_site_refinement_flags
_atom_site_disorder_assembly
_atom_site_disorder_group
Br1 Br 0.89323(4) 0.223106(13) 0.39839(4) 0.07213(15) Uani 1 1 d . . .
O1 O 1.8408(3) 0.06861(8) 0.5201(2) 0.0625(5) Uani 1 1 d . . .
O2 O 1.7330(2) 0.01506(7) 0.65205(18) 0.0553(5) Uani 1 1 d . . .
O3 O 1.7244(3) 0.21614(7) 0.7039(2) 0.0668(6) Uani 1 1 d . . .
O4 O 1.3365(3) 0.02098(7) 0.62113(18) 0.0581(5) Uani 1 1 d . . .
O5 O 1.4475(2) 0.06888(6) 0.76779(15) 0.0428(4) Uani 1 1 d . . .
C1 C 1.3995(3) 0.15541(9) 0.5430(2) 0.0380(6) Uani 1 1 d . . .
C2 C 1.3509(4) 0.15589(12) 0.4173(2) 0.0594(8) Uani 1 1 d . . .
H2A H 1.4209 0.1424 0.3605 0.071 Uiso 1 1 calc R . .
C3 C 1.2016(4) 0.17576(12) 0.3734(3) 0.0623(9) Uani 1 1 d . . .
H3A H 1.1710 0.1756 0.2883 0.075 Uiso 1 1 calc R . .
C4 C 1.1002(3) 0.19557(10) 0.4569(3) 0.0474(7) Uani 1 1 d . . .
C5 C 1.1450(4) 0.19705(12) 0.5817(3) 0.0550(7) Uani 1 1 d . . .
H5A H 1.0758 0.2115 0.6375 0.066 Uiso 1 1 calc R . .
C6 C 1.2951(3) 0.17681(10) 0.6239(2) 0.0497(7) Uani 1 1 d . . .
H6A H 1.3259 0.1777 0.7089 0.060 Uiso 1 1 calc R . .
C7 C 1.5938(3) 0.10484(9) 0.9413(2) 0.0390(6) Uani 1 1 d . . .
C8 C 1.6039(3) 0.14776(11) 1.0103(2) 0.0487(7) Uani 1 1 d . . .
H8A H 1.5826 0.1778 0.9713 0.058 Uiso 1 1 calc R . .
C9 C 1.6454(4) 0.14608(14) 1.1370(3) 0.0654(9) Uani 1 1 d . . .
H9A H 1.6537 0.1751 1.1829 0.078 Uiso 1 1 calc R . .
C10 C 1.6746(4) 0.10192(16) 1.1955(3) 0.0721(10) Uani 1 1 d . . .
H10A H 1.7045 0.1011 1.2806 0.087 Uiso 1 1 calc R . .
C11 C 1.6597(4) 0.05892(14) 1.1289(3) 0.0695(9) Uani 1 1 d . . .
H11A H 1.6772 0.0289 1.1691 0.083 Uiso 1 1 calc R . .
C12 C 1.6188(3) 0.06024(11) 1.0020(3) 0.0532(7) Uani 1 1 d . . .
H12A H 1.6080 0.0311 0.9570 0.064 Uiso 1 1 calc R . .
C13 C 1.8887(3) 0.16587(10) 0.8394(2) 0.0427(6) Uani 1 1 d . . .
C14 C 1.9536(4) 0.20322(12) 0.9159(3) 0.0574(8) Uani 1 1 d . . .
H14A H 1.9062 0.2344 0.9118 0.069 Uiso 1 1 calc R . .
C15 C 2.0880(4) 0.19432(15) 0.9977(3) 0.0712(10) Uani 1 1 d . . .
H15A H 2.1280 0.2190 1.0514 0.085 Uiso 1 1 calc R . .
C16 C 2.1624(4) 0.14930(17) 1.0000(3) 0.0743(10) Uani 1 1 d . . .
H16A H 2.2540 0.1436 1.0546 0.089 Uiso 1 1 calc R . .
C17 C 2.1032(4) 0.11255(14) 0.9225(3) 0.0689(9) Uani 1 1 d . . .
H17A H 2.1562 0.0822 0.9231 0.083 Uiso 1 1 calc R . .
C18 C 1.9647(3) 0.12045(11) 0.8433(3) 0.0524(7) Uani 1 1 d . . .
H18A H 1.9227 0.0951 0.7925 0.063 Uiso 1 1 calc R . .
C19 C 1.5609(3) 0.10581(9) 0.8045(2) 0.0369(6) Uani 1 1 d . . .
C20 C 1.6195(3) 0.13651(9) 0.7211(2) 0.0360(5) Uani 1 1 d . . .
C21 C 1.5630(3) 0.13071(9) 0.5839(2) 0.0382(6) Uani 1 1 d . . .
H21A H 1.6493 0.1443 0.5335 0.046 Uiso 1 1 calc R . .
C22 C 1.5539(3) 0.07491(9) 0.5603(2) 0.0404(6) Uani 1 1 d . . .
H22A H 1.5095 0.0696 0.4743 0.048 Uiso 1 1 calc R . .
C23 C 1.4373(3) 0.05189(10) 0.6472(2) 0.0422(6) Uani 1 1 d . . .
C24 C 1.7272(4) 0.05286(10) 0.5733(2) 0.0456(6) Uani 1 1 d . . .
C25 C 1.8881(4) -0.01232(13) 0.6657(3) 0.0756(10) Uani 1 1 d . . .
H25A H 1.9812 0.0101 0.6757 0.091 Uiso 1 1 calc R . .
H25B H 1.9020 -0.0325 0.5923 0.091 Uiso 1 1 calc R . .
C26 C 1.8788(6) -0.04322(18) 0.7766(5) 0.1229(18) Uani 1 1 d . . .
H26A H 1.9795 -0.0617 0.7894 0.184 Uiso 1 1 calc R . .
H26B H 1.7869 -0.0654 0.7651 0.184 Uiso 1 1 calc R . .
H26C H 1.8640 -0.0229 0.8483 0.184 Uiso 1 1 calc R . .
C27 C 1.7416(3) 0.17610(9) 0.7531(2) 0.0425(6) Uani 1 1 d . . .

loop_
_atom_site_aniso_label
_atom_site_aniso_U_11
_atom_site_aniso_U_22
_atom_site_aniso_U_33
_atom_site_aniso_U_23
_atom_site_aniso_U_13
_atom_site_aniso_U_12
Br1 0.0535(2) 0.0742(2) 0.0864(3) 0.00690(18) -0.01506(16) 0.01233(16)
O1 0.0512(12) 0.0582(13) 0.0793(15) -0.0014(11) 0.0150(11) 0.0048(10)
O2 0.0553(12) 0.0605(13) 0.0499(11) 0.0071(10) 0.0021(9) 0.0204(9)
O3 0.0932(16) 0.0412(12) 0.0633(14) 0.0129(10) -0.0166(12) -0.0109(11)
O4 0.0646(13) 0.0546(12) 0.0540(12) -0.0054(10) -0.0060(10) -0.0170(10)
O5 0.0451(10) 0.0448(10) 0.0384(10) -0.0017(8) 0.0005(8) -0.0080(8)
C1 0.0443(14) 0.0358(13) 0.0336(13) 0.0026(11) -0.0002(11) 0.0012(11)
C2 0.0695(19) 0.075(2) 0.0334(15) -0.0045(14) 0.0010(13) 0.0271(16)
C3 0.076(2) 0.074(2) 0.0355(16) -0.0041(14) -0.0128(15) 0.0237(17)
C4 0.0441(15) 0.0447(15) 0.0521(17) 0.0033(13) -0.0070(13) 0.0038(12)
C5 0.0527(17) 0.0650(19) 0.0479(17) 0.0017(14) 0.0084(13) 0.0119(14)
C6 0.0574(17) 0.0592(18) 0.0324(14) 0.0002(13) 0.0008(12) 0.0095(14)
C7 0.0357(13) 0.0480(15) 0.0334(13) 0.0031(12) 0.0025(10) -0.0020(11)
C8 0.0489(15) 0.0572(18) 0.0401(15) -0.0021(13) 0.0026(12) 0.0012(13)
C9 0.064(2) 0.091(3) 0.0414(17) -0.0146(17) 0.0041(14) -0.0074(18)
C10 0.0598(19) 0.123(3) 0.0336(16) 0.010(2) -0.0010(14) -0.005(2)
C11 0.073(2) 0.085(3) 0.0506(19) 0.0283(18) 0.0004(16) -0.0036(19)
C12 0.0577(17) 0.0559(18) 0.0457(16) 0.0103(14) -0.0009(13) -0.0057(14)
C13 0.0433(14) 0.0472(16) 0.0377(14) 0.0007(12) 0.0045(11) -0.0103(12)
C14 0.0640(18) 0.0547(18) 0.0534(18) -0.0047(14) 0.0023(15) -0.0197(15)
C15 0.063(2) 0.095(3) 0.054(2) -0.0064(19) -0.0040(16) -0.037(2)
C16 0.0422(17) 0.120(3) 0.059(2) 0.001(2) -0.0072(14) -0.014(2)
C17 0.0485(17) 0.089(3) 0.068(2) 0.0027(19) -0.0009(16) 0.0100(17)
C18 0.0480(15) 0.0580(18) 0.0507(17) -0.0063(14) -0.0004(13) -0.0031(13)
C19 0.0373(13) 0.0365(14) 0.0365(13) -0.0015(11) -0.0028(10) 0.0016(10)
C20 0.0399(13) 0.0356(13) 0.0321(13) 0.0014(11) -0.0007(10) 0.0034(10)
C21 0.0424(13) 0.0401(14) 0.0319(13) 0.0015(11) 0.0017(10) 0.0007(11)
C22 0.0453(14) 0.0439(15) 0.0312(13) -0.0026(11) -0.0036(11) 0.0028(11)
C23 0.0459(14) 0.0399(15) 0.0395(15) -0.0004(12) -0.0075(11) 0.0039(12)
C24 0.0522(16) 0.0445(16) 0.0395(15) -0.0082(13) -0.0009(12) 0.0045(13)
C25 0.065(2) 0.077(2) 0.084(3) 0.007(2) -0.0003(18) 0.0336(18)
C26 0.099(3) 0.128(4) 0.140(4) 0.061(3) 0.000(3) 0.050(3)
C27 0.0539(15) 0.0381(15) 0.0355(14) -0.0001(12) 0.0020(11) -0.0030(12)

loop_
_atom_type_symbol
_atom_type_description
_atom_type_scat_dispersion_real
_atom_type_scat_dispersion_imag
_atom_type_scat_source
C C 0.0033 0.0016 'International Tables Vol C Tables 4.2.6.8 and 6.1.1.4'
H H 0.0000 0.0000 'International Tables Vol C Tables 4.2.6.8 and 6.1.1.4'
O O 0.0106 0.0060 'International Tables Vol C Tables 4.2.6.8 and 6.1.1.4'
Br Br -0.2901 2.4595 'International Tables Vol C Tables 4.2.6.8 and 6.1.1.4'

loop_
_geom_angle_atom_site_label_1
_geom_angle_atom_site_label_2
_geom_angle_atom_site_label_3
_geom_angle
_geom_angle_site_symmetry_1
_geom_angle_site_symmetry_3
C24 O2 C25 117.1(2) . .
C23 O5 C19 120.61(19) . .
C6 C1 C2 117.5(2) . .
C6 C1 C21 124.1(2) . .
C2 C1 C21 118.5(2) . .
C3 C2 C1 121.9(3) . .
C3 C2 H2A 119.0 . .
C1 C2 H2A 119.0 . .
C4 C3 C2 118.7(3) . .
C4 C3 H3A 120.6 . .
C2 C3 H3A 120.6 . .
C3 C4 C5 121.3(3) . .
C3 C4 Br1 119.4(2) . .
C5 C4 Br1 119.2(2) . .
C4 C5 C6 119.1(3) . .
C4 C5 H5A 120.5 . .
C6 C5 H5A 120.5 . .
C1 C6 C5 121.4(2) . .
C1 C6 H6A 119.3 . .
C5 C6 H6A 119.3 . .
C8 C7 C12 119.1(2) . .
C8 C7 C19 121.2(2) . .
C12 C7 C19 119.6(2) . .
C9 C8 C7 120.1(3) . .
C9 C8 H8A 120.0 . .
C7 C8 H8A 120.0 . .
C10 C9 C8 120.3(3) . .
C10 C9 H9A 119.8 . .
C8 C9 H9A 119.8 . .
C9 C10 C11 120.2(3) . .
C9 C10 H10A 119.9 . .
C11 C10 H10A 119.9 . .
C10 C11 C12 119.9(3) . .
C10 C11 H11A 120.0 . .
C12 C11 H11A 120.0 . .
C11 C12 C7 120.3(3) . .
C11 C12 H12A 119.9 . .
C7 C12 H12A 119.9 . .
C18 C13 C14 119.0(3) . .
C18 C13 C27 121.6(2) . .
C14 C13 C27 119.4(3) . .
C15 C14 C13 120.3(3) . .
C15 C14 H14A 119.9 . .
C13 C14 H14A 119.9 . .
C16 C15 C14 120.0(3) . .
C16 C15 H15A 120.0 . .
C14 C15 H15A 120.0 . .
C15 C16 C17 120.4(3) . .
C15 C16 H16A 119.8 . .
C17 C16 H16A 119.8 . .
C16 C17 C18 120.1(3) . .
C16 C17 H17A 120.0 . .
C18 C17 H17A 120.0 . .
C13 C18 C17 120.1(3) . .
C13 C18 H18A 120.0 . .
C17 C18 H18A 120.0 . .
C20 C19 O5 121.0(2) . .
C20 C19 C7 128.9(2) . .
O5 C19 C7 110.1(2) . .
C19 C20 C27 123.8(2) . .
C19 C20 C21 119.0(2) . .
C27 C20 C21 117.1(2) . .
C20 C21 C1 116.0(2) . .
C20 C21 C22 105.65(19) . .
C1 C21 C22 110.8(2) . .
C20 C21 H21A 108.0 . .
C1 C21 H21A 108.0 . .
C22 C21 H21A 108.0 . .
C23 C22 C24 112.8(2) . .
C23 C22 C21 109.5(2) . .
C24 C22 C21 109.8(2) . .
C23 C22 H22A 108.2 . .
C24 C22 H22A 108.2 . .
C21 C22 H22A 108.2 . .
O4 C23 O5 117.5(2) . .
O4 C23 C22 126.5(2) . .
O5 C23 C22 116.0(2) . .
O1 C24 O2 125.7(3) . .
O1 C24 C22 123.2(3) . .
O2 C24 C22 111.1(2) . .
O2 C25 C26 106.8(3) . .
O2 C25 H25A 110.4 . .
C26 C25 H25A 110.4 . .
O2 C25 H25B 110.4 . .
C26 C25 H25B 110.4 . .
H25A C25 H25B 108.6 . .
C25 C26 H26A 109.5 . .
C25 C26 H26B 109.5 . .
H26A C26 H26B 109.5 . .
C25 C26 H26C 109.5 . .
H26A C26 H26C 109.5 . .
H26B C26 H26C 109.5 . .
O3 C27 C20 119.5(2) . .
O3 C27 C13 120.2(2) . .
C20 C27 C13 120.2(2) . .

loop_
_geom_bond_atom_site_label_1
_geom_bond_atom_site_label_2
_geom_bond_distance
_geom_bond_site_symmetry_2
Br1 C4 1.906(3) .
O1 C24 1.189(3) .
O2 C24 1.329(3) .
O2 C25 1.459(3) .
O3 C27 1.215(3) .
O4 C23 1.193(3) .
O5 C23 1.370(3) .
O5 C19 1.401(3) .
C1 C6 1.374(4) .
C1 C2 1.381(4) .
C1 C21 1.524(3) .
C2 C3 1.380(4) .
C2 H2A 0.9300 .
C3 C4 1.360(4) .
C3 H3A 0.9300 .
C4 C5 1.365(4) .
C5 C6 1.384(4) .
C5 H5A 0.9300 .
C6 H6A 0.9300 .
C7 C8 1.382(4) .
C7 C12 1.386(4) .
C7 C19 1.475(3) .
C8 C9 1.380(4) .
C8 H8A 0.9300 .
C9 C10 1.368(5) .
C9 H9A 0.9300 .
C10 C11 1.372(5) .
C10 H10A 0.9300 .
C11 C12 1.380(4) .
C11 H11A 0.9300 .
C12 H12A 0.9300 .
C13 C18 1.380(4) .
C13 C14 1.389(4) .
C13 C27 1.489(4) .
C14 C15 1.377(5) .
C14 H14A 0.9300 .
C15 C16 1.364(5) .
C15 H15A 0.9300 .
C16 C17 1.368(5) .
C16 H16A 0.9300 .
C17 C18 1.382(4) .
C17 H17A 0.9300 .
C18 H18A 0.9300 .
C19 C20 1.331(3) .
C20 C27 1.487(3) .
C20 C21 1.521(3) .
C21 C22 1.540(3) .
C21 H21A 0.9800 .
C22 C23 1.501(4) .
C22 C24 1.523(4) .
C22 H22A 0.9800 .
C25 C26 1.462(5) .
C25 H25A 0.9700 .
C25 H25B 0.9700 .
C26 H26A 0.9600 .
C26 H26B 0.9600 .
C26 H26C 0.9600 .

loop_
_geom_torsion_atom_site_label_1
_geom_torsion_atom_site_label_2
_geom_torsion_atom_site_label_3
_geom_torsion_atom_site_label_4
_geom_torsion
_geom_torsion_site_symmetry_1
_geom_torsion_site_symmetry_2
_geom_torsion_site_symmetry_3
_geom_torsion_site_symmetry_4
C6 C1 C2 C3 -1.7(5) . . . .
C21 C1 C2 C3 177.3(3) . . . .
C1 C2 C3 C4 0.3(5) . . . .
C2 C3 C4 C5 1.5(5) . . . .
C2 C3 C4 Br1 -179.9(2) . . . .
C3 C4 C5 C6 -1.7(5) . . . .
Br1 C4 C5 C6 179.7(2) . . . .
C2 C1 C6 C5 1.5(4) . . . .
C21 C1 C6 C5 -177.5(3) . . . .
C4 C5 C6 C1 0.1(5) . . . .
C12 C7 C8 C9 2.8(4) . . . .
C19 C7 C8 C9 -175.8(3) . . . .
C7 C8 C9 C10 -0.9(5) . . . .
C8 C9 C10 C11 -1.2(5) . . . .
C9 C10 C11 C12 1.4(5) . . . .
C10 C11 C12 C7 0.5(5) . . . .
C8 C7 C12 C11 -2.5(4) . . . .
C19 C7 C12 C11 176.0(3) . . . .
C18 C13 C14 C15 -2.5(4) . . . .
C27 C13 C14 C15 179.0(3) . . . .
C13 C14 C15 C16 2.9(5) . . . .
C14 C15 C16 C17 -0.8(5) . . . .
C15 C16 C17 C18 -1.6(5) . . . .
C14 C13 C18 C17 0.1(4) . . . .
C27 C13 C18 C17 178.6(3) . . . .
C16 C17 C18 C13 1.9(5) . . . .
C23 O5 C19 C20 23.0(3) . . . .
C23 O5 C19 C7 -158.9(2) . . . .
C8 C7 C19 C20 40.2(4) . . . .
C12 C7 C19 C20 -138.4(3) . . . .
C8 C7 C19 O5 -137.8(2) . . . .
C12 C7 C19 O5 43.6(3) . . . .
O5 C19 C20 C27 -179.2(2) . . . .
C7 C19 C20 C27 3.0(4) . . . .
O5 C19 C20 C21 -0.6(3) . . . .
C7 C19 C20 C21 -178.4(2) . . . .
C19 C20 C21 C1 84.1(3) . . . .
C27 C20 C21 C1 -97.2(3) . . . .
C19 C20 C21 C22 -39.0(3) . . . .
C27 C20 C21 C22 139.6(2) . . . .
C6 C1 C21 C20 -7.9(4) . . . .
C2 C1 C21 C20 173.1(3) . . . .
C6 C1 C21 C22 112.6(3) . . . .
C2 C1 C21 C22 -66.4(3) . . . .
C20 C21 C22 C23 57.9(2) . . . .
C1 C21 C22 C23 -68.5(2) . . . .
C20 C21 C22 C24 -66.5(3) . . . .
C1 C21 C22 C24 167.1(2) . . . .
C19 O5 C23 O4 -178.8(2) . . . .
C19 O5 C23 C22 0.4(3) . . . .
C24 C22 C23 O4 -99.8(3) . . . .
C21 C22 C23 O4 137.6(3) . . . .
C24 C22 C23 O5 81.1(3) . . . .
C21 C22 C23 O5 -41.5(3) . . . .
C25 O2 C24 O1 -6.0(4) . . . .
C25 O2 C24 C22 175.0(2) . . . .
C23 C22 C24 O1 -173.8(2) . . . .
C21 C22 C24 O1 -51.3(3) . . . .
C23 C22 C24 O2 5.2(3) . . . .
C21 C22 C24 O2 127.7(2) . . . .
C24 O2 C25 C26 166.3(3) . . . .
C19 C20 C27 O3 -138.8(3) . . . .
C21 C20 C27 O3 42.6(3) . . . .
C19 C20 C27 C13 44.6(4) . . . .
C21 C20 C27 C13 -134.0(2) . . . .
C18 C13 C27 O3 -143.5(3) . . . .
C14 C13 C27 O3 34.9(4) . . . .
C18 C13 C27 C20 33.0(4) . . . .
C14 C13 C27 C20 -148.5(3) . . . .
